data_4132820
loop_
_publ_author_name
'Zhang, Yuanyuan'
'Zhang, Xuan'
'Lyu, Jiafei'
'Otake, Ken-Ichi'
'Wang, Xingjie'
'Redfern, Louis R.'
'Malliakas, Christos D.'
'Li, Zhanyong'
'Islamoglu, Timur'
'Wang, Bo'
'Farha, Omar K.'

_publ_section_title
;
 A Flexible Metal-Organic Framework with 4-Connected Zr<sub>6</sub> Nodes.
;
_journal_issue 36
_journal_name_full 'Journal of the American Chemical Society'
_journal_page_first 11179
_journal_page_last 11183
_journal_paper_doi 10.1021/jacs.8b06789
_journal_volume 140
_journal_year 2018
_chemical_formula_moiety '0.13(C104 H48 O128 Zr24)'
_chemical_formula_sum 'C13 H6 O16 Zr3'
_chemical_formula_weight 691.84
_space_group_crystal_system orthorhombic
_space_group_IT_number 74
_space_group_name_Hall '-I 2b 2'
_space_group_name_H-M_alt 'I m m a'
_atom_sites_solution_hydrogens geom
_atom_sites_solution_primary dual
_audit_creation_date 2018-04-29
_audit_creation_method
;
Olex2 1.2
(compiled 2018.04.26 svn.r3504 for OlexSys, GUI svn.r5492)
;
_cell_angle_alpha 90
_cell_angle_beta 90
_cell_angle_gamma 90
_cell_formula_units_Z 8
_cell_length_a 25.238(3)
_cell_length_b 26.867(3)
_cell_length_c 16.779(2)
_cell_measurement_reflns_used 8710
_cell_measurement_temperature 200
_cell_measurement_theta_max 24.89
_cell_measurement_theta_min 2.21
_cell_volume 11377(2)
_computing_cell_refinement 'SAINT V8.38A (?, 2016)'
_computing_data_reduction 'SAINT V8.38A (?, 2016)'
_computing_molecular_graphics 'Olex2 (Dolomanov et al., 2009)'
_computing_publication_material 'Olex2 (Dolomanov et al., 2009)'
_computing_structure_refinement 'ShelXL (Sheldrick, 2015)'
_computing_structure_solution 'ShelXT (Sheldrick, 2015)'
_diffrn_ambient_temperature 200
_diffrn_detector 'Bruker APEX2 area detector'
_diffrn_detector_area_resol_mean 7.9
_diffrn_detector_type 'CCD area detector'
_diffrn_measured_fraction_theta_full 0.942
_diffrn_measured_fraction_theta_max 1.000
_diffrn_measurement_device 'three-circle diffractometer'
_diffrn_measurement_device_type 'Bruker SMART APEX2 area detector'
_diffrn_measurement_method '\w and \f scans'
_diffrn_radiation_monochromator 'mirror optics'
_diffrn_radiation_probe x-ray
_diffrn_radiation_type MoK\a
_diffrn_radiation_wavelength 0.71073
_diffrn_reflns_av_R_equivalents 0.0918
_diffrn_reflns_av_unetI/netI 0.0489
_diffrn_reflns_Laue_measured_fraction_full 0.942
_diffrn_reflns_Laue_measured_fraction_max 1.000
_diffrn_reflns_limit_h_max 25
_diffrn_reflns_limit_h_min -29
_diffrn_reflns_limit_k_max 31
_diffrn_reflns_limit_k_min -31
_diffrn_reflns_limit_l_max 19
_diffrn_reflns_limit_l_min -19
_diffrn_reflns_number 49836
_diffrn_reflns_point_group_measured_fraction_full 0.942
_diffrn_reflns_point_group_measured_fraction_max 1.000
_diffrn_reflns_theta_full 25.242
_diffrn_reflns_theta_max 24.713
_diffrn_reflns_theta_min 1.431
_diffrn_source 'microfocus sealed X-ray tube'
_diffrn_source_type 'Incoatec I\ms'
_diffrn_standards_number 0
_exptl_absorpt_coefficient_mu 0.568
_exptl_absorpt_correction_T_max 0.7452
_exptl_absorpt_correction_T_min 0.5820
_exptl_absorpt_correction_type multi-scan
_exptl_absorpt_process_details
'SADABS-2016/2 (Bruker,2016/2) was used for absorption correction. wR2(int) was 0.1356 before and 0.0644 after correction. The Ratio of minimum to maximum transmission is 0.7810. The \l/2 correction factor is Not present.'
_exptl_crystal_colour colourless
_exptl_crystal_colour_primary colourless
_exptl_crystal_density_diffrn 0.808
_exptl_crystal_description block
_exptl_crystal_F_000 2656
_exptl_crystal_size_max 0.11
_exptl_crystal_size_mid 0.05
_exptl_crystal_size_min 0.04
_refine_diff_density_max 1.484
_refine_diff_density_min -1.307
_refine_diff_density_rms 0.130
_refine_ls_extinction_method none
_refine_ls_goodness_of_fit_ref 1.015
_refine_ls_hydrogen_treatment constr
_refine_ls_matrix_type full
_refine_ls_number_parameters 163
_refine_ls_number_reflns 5097
_refine_ls_number_restraints 6
_refine_ls_restrained_S_all 1.014
_refine_ls_R_factor_all 0.1224
_refine_ls_R_factor_gt 0.0824
_refine_ls_shift/su_max 0.000
_refine_ls_shift/su_mean 0.000
_refine_ls_structure_factor_coef Fsqd
_refine_ls_weighting_details 'w=1/[\s^2^(Fo^2^)+(0.1298P)^2^+133.1832P] where P=(Fo^2^+2Fc^2^)/3'
_refine_ls_weighting_scheme calc
_refine_ls_wR_factor_gt 0.2176
_refine_ls_wR_factor_ref 0.2713
_reflns_Friedel_coverage 0.000
_reflns_number_gt 2967
_reflns_number_total 5097
_reflns_threshold_expression 'I > 2\s(I)'
_cod_data_source_file ja8b06789_si_002.cif
_cod_data_source_block xz22yz_0ma_a
_cod_database_code 4132820
_shelxl_version_number 2014/6
_shelx_space_group_comment
;
The symmetry employed for this shelxl refinement is uniquely defined
by the following loop, which should always be used as a source of
symmetry information in preference to the above space-group names.
They are only intended as comments.
;
_shelx_estimated_absorpt_t_max 0.978
_shelx_estimated_absorpt_t_min 0.940
_olex2_refinement_description
;
1. Fixed Uiso
 At 1.2 times of:
  All C(H) groups
2. Rigid bond restraints
 C8A, C8B
 with sigma for 1-2 distances of 0.01 and sigma for 1-3 distances of 0.01
3. Uiso/Uaniso restraints and constraints
C8A \\sim C8B: within 2A with sigma of 0.04 and sigma for terminal atoms of 0.08
4. Others
 Fixed Sof: C8B(0.5) H8B(0.5) C8A(0.5)
5.a Aromatic/amide H refined with riding coordinates:
 C4(H4), C5(H5), C1(H1), C8B(H8B)
;
_olex2_submission_special_instructions 'No special instructions were received'

loop_
_space_group_symop_operation_xyz
'x, y, z'
'-x, -y+1/2, z'
'-x, y+1/2, -z'
'x, -y, -z'
'x+1/2, y+1/2, z+1/2'
'-x+1/2, -y+1, z+1/2'
'-x+1/2, y+1, -z+1/2'
'x+1/2, -y+1/2, -z+1/2'
'-x, -y, -z'
'x, y-1/2, -z'
'x, -y-1/2, z'
'-x, y, z'
'-x+1/2, -y+1/2, -z+1/2'
'x+1/2, y, -z+1/2'
'x+1/2, -y, z+1/2'
'-x+1/2, y+1/2, z+1/2'

loop_
_atom_site_label
_atom_site_type_symbol
_atom_site_fract_x
_atom_site_fract_y
_atom_site_fract_z
_atom_site_U_iso_or_equiv
_atom_site_adp_type
_atom_site_occupancy
_atom_site_site_symmetry_order
_atom_site_calc_flag
_atom_site_refinement_flags_posn
_atom_site_refinement_flags_adp
_atom_site_refinement_flags_occupancy
Zr1 Zr 0.33986(4) 0.2500 0.69512(8) 0.0518(4) Uani 1 2 d S T P
Zr2 Zr 0.22345(3) 0.18462(4) 0.65318(7) 0.0742(4) Uani 1 1 d . . .
O8 O 0.40175(18) 0.2995(2) 0.7438(4) 0.0583(16) Uani 1 1 d . . .
O5 O 0.2061(3) 0.1842(3) 0.7766(5) 0.099(3) Uani 1 1 d . . .
O2 O 0.3623(2) 0.2012(3) 0.5971(5) 0.096(3) Uani 1 1 d . . .
O9 O 0.3616(2) 0.3421(3) 0.8386(6) 0.110(3) Uani 1 1 d . . .
O1 O 0.2669(3) 0.2500 0.6221(9) 0.113(4) Uani 1 2 d S T P
O4 O 0.1809(5) 0.2500 0.6783(6) 0.099(4) Uani 1 2 d S T P
O6 O 0.2245(3) 0.1042(3) 0.6595(8) 0.152(5) Uani 1 1 d . . .
C4 C 0.5000 0.3312(5) 0.7939(8) 0.064(4) Uani 1 2 d S T P
H4 H 0.5000 0.3041 0.7576 0.076 Uiso 1 2 calc RS T P
C2 C 0.4010(3) 0.3283(3) 0.8006(8) 0.078(4) Uani 1 1 d . . .
O3 O 0.2877(3) 0.1578(5) 0.5686(7) 0.161(5) Uani 1 1 d . . .
O7 O 0.1916(3) 0.1887(5) 0.5303(6) 0.146(4) Uani 1 1 d . . .
C3 C 0.4528(3) 0.3521(4) 0.8221(8) 0.088(4) Uani 1 1 d . . .
C5 C 0.4525(3) 0.3926(4) 0.8735(9) 0.116(5) Uani 1 1 d . . .
H5 H 0.4197 0.4062 0.8909 0.139 Uiso 1 1 calc R . .
C6 C 0.5000 0.4136(6) 0.9000(13) 0.110(7) Uani 1 2 d S T P
C7 C 0.5000 0.4578(7) 0.9541(15) 0.127(9) Uani 1 2 d S T P
C1 C 0.3355(4) 0.1710(7) 0.5575(10) 0.150(8) Uani 1 1 d . . .
H1 H 0.3531 0.1559 0.5136 0.181 Uiso 1 1 calc R . .
C8B C 0.5388(9) 0.4910(13) 0.955(3) 0.141(17) Uani 0.5 1 d . U .
H8B H 0.5711 0.4811 0.9301 0.169 Uiso 0.5 1 calc R . .
C8A C 0.5378(11) 0.4610(14) 1.013(3) 0.142(16) Uani 0.5 1 d . U .

loop_
_atom_site_aniso_label
_atom_site_aniso_U_11
_atom_site_aniso_U_22
_atom_site_aniso_U_33
_atom_site_aniso_U_23
_atom_site_aniso_U_13
_atom_site_aniso_U_12
Zr1 0.0136(5) 0.0559(7) 0.0858(9) 0.000 0.0015(5) 0.000
Zr2 0.0162(4) 0.0842(7) 0.1222(10) -0.0440(6) 0.0016(4) -0.0021(4)
O8 0.020(2) 0.048(3) 0.106(5) 0.006(4) 0.001(3) -0.006(2)
O5 0.038(4) 0.131(7) 0.129(7) -0.026(5) -0.014(4) 0.049(4)
O2 0.032(3) 0.146(7) 0.111(6) -0.053(5) 0.021(4) 0.001(4)
O9 0.013(3) 0.103(5) 0.212(9) -0.087(6) 0.003(4) 0.000(3)
O1 0.023(4) 0.101(8) 0.214(14) 0.000 -0.003(6) 0.000
O4 0.151(11) 0.050(5) 0.097(8) 0.000 0.065(8) 0.000
O6 0.034(4) 0.082(6) 0.339(15) -0.093(8) 0.012(6) 0.000(4)
C4 0.024(5) 0.072(8) 0.095(10) -0.040(8) 0.000 0.000
C2 0.024(4) 0.036(5) 0.174(11) -0.044(6) -0.001(5) 0.004(3)
O3 0.046(4) 0.217(11) 0.219(11) -0.149(10) 0.034(6) -0.030(6)
O7 0.061(5) 0.248(13) 0.129(8) -0.062(8) 0.010(5) -0.013(6)
C3 0.015(4) 0.069(6) 0.180(12) -0.043(7) -0.011(5) 0.004(4)
C5 0.016(4) 0.087(8) 0.245(16) -0.072(9) -0.007(6) 0.003(4)
C6 0.024(6) 0.099(12) 0.21(2) -0.083(13) 0.000 0.000
C7 0.022(6) 0.102(12) 0.26(2) -0.090(15) 0.000 0.000
C1 0.043(6) 0.242(19) 0.167(14) -0.135(14) 0.025(8) -0.002(9)
C8B 0.025(9) 0.13(3) 0.26(4) -0.13(3) 0.055(19) -0.030(15)
C8A 0.037(11) 0.15(3) 0.24(4) -0.10(3) 0.01(2) -0.027(17)

loop_
_atom_type_symbol
_atom_type_description
_atom_type_scat_dispersion_real
_atom_type_scat_dispersion_imag
_atom_type_scat_source
C C 0.0033 0.0016 'International Tables Vol C Tables 4.2.6.8 and 6.1.1.4'
H H 0.0000 0.0000 'International Tables Vol C Tables 4.2.6.8 and 6.1.1.4'
O O 0.0106 0.0060 'International Tables Vol C Tables 4.2.6.8 and 6.1.1.4'
Zr Zr -2.9673 0.5597 'International Tables Vol C Tables 4.2.6.8 and 6.1.1.4'

loop_
_geom_angle_atom_site_label_1
_geom_angle_atom_site_label_2
_geom_angle_atom_site_label_3
_geom_angle
_geom_angle_site_symmetry_1
_geom_angle_site_symmetry_3
Zr2 Zr1 Zr2 60.35(4) . 11_565
Zr2 Zr1 Zr2 60.51(4) 13_556 11_565
Zr2 Zr1 Zr2 60.61(4) 13_556 7_546
Zr2 Zr1 Zr2 60.51(4) 7_546 .
Zr2 Zr1 Zr2 90.86(3) 13_556 .
Zr2 Zr1 Zr2 90.86(3) 7_546 11_565
O8 Zr1 Zr2 111.49(14) 11_565 .
O8 Zr1 Zr2 111.48(14) . 11_565
O8 Zr1 Zr2 166.40(17) . .
O8 Zr1 Zr2 166.40(17) 11_565 11_565
O8 Zr1 Zr2 111.00(18) . 7_546
O8 Zr1 Zr2 111.00(18) 11_565 13_556
O8 Zr1 Zr2 75.54(16) . 13_556
O8 Zr1 Zr2 75.54(16) 11_565 7_546
O8 Zr1 O8 74.1(3) 11_565 .
O8 Zr1 O1 142.53(15) 11_565 .
O8 Zr1 O1 142.53(15) . .
O5 Zr1 Zr2 90.2(2) 7_546 11_565
O5 Zr1 Zr2 35.3(2) 13_556 11_565
O5 Zr1 Zr2 35.1(2) 7_546 7_546
O5 Zr1 Zr2 35.1(2) 13_556 13_556
O5 Zr1 Zr2 90.2(2) 13_556 .
O5 Zr1 Zr2 35.3(2) 7_546 .
O5 Zr1 Zr2 90.3(2) 13_556 7_546
O5 Zr1 Zr2 90.3(2) 7_546 13_556
O5 Zr1 O8 142.1(3) 13_556 11_565
O5 Zr1 O8 142.1(3) 7_546 .
O5 Zr1 O8 78.8(2) 7_546 11_565
O5 Zr1 O8 78.8(2) 13_556 .
O5 Zr1 O5 109.3(5) 7_546 13_556
O5 Zr1 O2 79.3(3) 13_556 11_565
O5 Zr1 O2 142.7(3) 7_546 11_565
O5 Zr1 O2 79.3(3) 7_546 .
O5 Zr1 O2 142.7(3) 13_556 .
O5 Zr1 O1 71.1(3) 13_556 .
O5 Zr1 O1 71.1(3) 7_546 .
O5 Zr1 O4 70.0(3) 7_546 13_556
O5 Zr1 O4 70.0(3) 13_556 13_556
O2 Zr1 Zr2 111.6(2) 11_565 13_556
O2 Zr1 Zr2 76.35(18) 11_565 11_565
O2 Zr1 Zr2 111.6(2) . 7_546
O2 Zr1 Zr2 111.6(2) 11_565 .
O2 Zr1 Zr2 111.6(2) . 11_565
O2 Zr1 Zr2 76.35(18) . .
O2 Zr1 Zr2 167.21(18) 11_565 7_546
O2 Zr1 Zr2 167.20(18) . 13_556
O2 Zr1 O8 117.3(2) . .
O2 Zr1 O8 74.5(3) . 11_565
O2 Zr1 O8 117.3(2) 11_565 11_565
O2 Zr1 O8 74.5(3) 11_565 .
O2 Zr1 O2 74.0(5) . 11_565
O2 Zr1 O1 78.3(3) . .
O2 Zr1 O1 78.3(3) 11_565 .
O2 Zr1 O4 142.7(3) . 13_556
O2 Zr1 O4 142.7(3) 11_565 13_556
O1 Zr1 Zr2 91.3(3) . 7_546
O1 Zr1 Zr2 35.76(18) . .
O1 Zr1 Zr2 35.76(18) . 11_565
O1 Zr1 Zr2 91.3(3) . 13_556
O4 Zr1 Zr2 89.6(3) 13_556 11_565
O4 Zr1 Zr2 34.92(18) 13_556 7_546
O4 Zr1 Zr2 89.6(3) 13_556 .
O4 Zr1 Zr2 34.92(18) 13_556 13_556
O4 Zr1 O8 79.1(3) 13_556 .
O4 Zr1 O8 79.1(3) 13_556 11_565
O4 Zr1 O1 109.8(5) 13_556 .
Zr1 Zr2 Zr1 89.14(3) 13_556 .
Zr1 Zr2 Zr2 59.826(19) . 11_565
Zr1 Zr2 Zr2 59.56(3) . 7_546
Zr1 Zr2 Zr2 59.70(2) 13_556 11_565
Zr1 Zr2 Zr2 59.94(3) 13_556 7_546
Zr2 Zr2 Zr2 90.0 11_565 7_546
O5 Zr2 Zr1 35.95(19) 7_546 .
O5 Zr2 Zr1 88.8(2) . .
O5 Zr2 Zr1 88.9(2) 7_546 13_556
O5 Zr2 Zr1 36.10(19) . 13_556
O5 Zr2 Zr2 34.0(2) 7_546 7_546
O5 Zr2 Zr2 90.3(2) . 11_565
O5 Zr2 Zr2 90.3(2) 7_546 11_565
O5 Zr2 Zr2 34.35(17) . 7_546
O5 Zr2 O5 68.4(3) . 7_546
O5 Zr2 O9 138.9(3) 7_546 13_556
O5 Zr2 O9 75.1(3) . 13_556
O5 Zr2 O1 110.4(5) . .
O5 Zr2 O1 73.2(4) 7_546 .
O5 Zr2 O6 87.6(3) 7_546 .
O5 Zr2 O6 87.1(4) . .
O5 Zr2 O3 75.5(4) 7_546 .
O5 Zr2 O3 139.2(4) . .
O5 Zr2 O7 146.7(3) . .
O5 Zr2 O7 144.8(3) 7_546 .
O9 Zr2 Zr1 160.54(19) 13_556 .
O9 Zr2 Zr1 71.41(18) 13_556 13_556
O9 Zr2 Zr2 107.7(3) 13_556 7_546
O9 Zr2 Zr2 108.5(2) 13_556 11_565
O9 Zr2 O3 127.8(3) 13_556 .
O1 Zr2 Zr1 37.3(3) . .
O1 Zr2 Zr1 90.0(3) . 13_556
O1 Zr2 Zr2 91.7(4) . 7_546
O1 Zr2 Zr2 34.6(2) . 11_565
O1 Zr2 O9 139.6(3) . 13_556
O1 Zr2 O6 145.8(3) . .
O1 Zr2 O3 75.0(4) . .
O1 Zr2 O7 85.3(5) . .
O4 Zr2 Zr1 88.2(3) . .
O4 Zr2 Zr1 36.6(3) . 13_556
O4 Zr2 Zr2 90.5(3) . 7_546
O4 Zr2 Zr2 33.3(3) . 11_565
O4 Zr2 O5 108.6(4) . 7_546
O4 Zr2 O5 72.7(3) . .
O4 Zr2 O9 76.7(4) . 13_556
O4 Zr2 O1 67.9(4) . .
O4 Zr2 O6 146.2(3) . .
O4 Zr2 O3 139.0(4) . .
O4 Zr2 O7 87.7(4) . .
O6 Zr2 Zr1 118.3(3) . 13_556
O6 Zr2 Zr1 118.8(2) . .
O6 Zr2 Zr2 177.1(3) . 11_565
O6 Zr2 Zr2 87.2(3) . 7_546
O6 Zr2 O9 72.0(3) . 13_556
O6 Zr2 O3 72.9(4) . .
O6 Zr2 O7 95.7(5) . .
O3 Zr2 Zr1 160.8(2) . 13_556
O3 Zr2 Zr1 71.6(2) . .
O3 Zr2 Zr2 108.5(3) . 11_565
O3 Zr2 Zr2 107.8(3) . 7_546
O7 Zr2 Zr1 119.3(3) . 13_556
O7 Zr2 Zr1 117.9(3) . .
O7 Zr2 Zr2 87.2(3) . 11_565
O7 Zr2 Zr2 177.0(3) . 7_546
O7 Zr2 O9 74.2(3) . 13_556
O7 Zr2 O3 72.1(4) . .
C2 O8 Zr1 130.9(5) . .
Zr2 O5 Zr1 108.7(3) 7_546 13_556
Zr2 O5 Zr1 108.8(4) . 13_556
Zr2 O5 Zr2 111.6(3) . 7_546
C1 O2 Zr1 130.8(6) . .
C2 O9 Zr2 134.1(6) . 13_556
Zr2 O1 Zr1 107.0(4) 11_565 .
Zr2 O1 Zr1 107.0(4) . .
Zr2 O1 Zr2 110.7(5) . 11_565
Zr2 O4 Zr1 108.5(4) . 13_556
Zr2 O4 Zr1 108.5(4) 11_565 13_556
Zr2 O4 Zr2 113.5(5) . 11_565
C3 C4 H4 121.6 . .
C3 C4 H4 121.6 12_655 .
C3 C4 C3 116.7(11) . 12_655
O8 C2 O9 127.0(8) . .
O8 C2 C3 116.2(8) . .
O9 C2 C3 116.6(9) . .
C1 O3 Zr2 132.9(8) . .
C4 C3 C2 119.3(8) . .
C5 C3 C4 121.9(8) . .
C5 C3 C2 118.7(8) . .
C3 C5 H5 119.7 . .
C3 C5 C6 120.6(9) . .
C6 C5 H5 119.7 . .
C5 C6 C5 118.2(14) . 12_655
C5 C6 C7 120.9(7) 12_655 .
C5 C6 C7 120.9(7) . .
C8B C7 C6 122.6(17) . .
C8B C7 C6 122.6(17) 12_655 .
C8B C7 C8B 95(3) . 12_655
C8B C7 C8A 118(2) 12_655 .
C8B C7 C8A 56(2) 12_655 12_655
C8B C7 C8A 56(2) . .
C8B C7 C8A 118(2) . 12_655
C8A C7 C6 119.1(19) . .
C8A C7 C6 119.1(19) 12_655 .
C8A C7 C8A 88(3) . 12_655
O2 C1 O3 128.0(11) . .
O2 C1 H1 116.0 . .
O3 C1 H1 116.0 . .
C7 C8B H8B 116.3 . .
C7 C8B C8A 127(3) . 4_567
C8A C8B H8B 116.3 4_567 .
C7 C8A C8B 111(4) . 4_567

loop_
_geom_bond_atom_site_label_1
_geom_bond_atom_site_label_2
_geom_bond_distance
_geom_bond_site_symmetry_2
Zr1 Zr2 3.4811(14) 13_556
Zr1 Zr2 3.4811(14) 7_546
Zr1 Zr2 3.4946(12) 11_565
Zr1 Zr2 3.4945(12) .
Zr1 O8 2.208(5) 11_565
Zr1 O8 2.208(5) .
Zr1 O5 2.166(6) 13_556
Zr1 O5 2.166(7) 7_546
Zr1 O2 2.177(7) .
Zr1 O2 2.177(7) 11_565
Zr1 O1 2.213(11) .
Zr1 O4 2.188(10) 13_556
Zr2 Zr1 3.4811(14) 13_556
Zr2 Zr2 3.513(2) 11_565
Zr2 Zr2 3.515(2) 7_546
Zr2 O5 2.116(8) .
Zr2 O5 2.133(7) 7_546
Zr2 O9 2.268(6) 13_556
Zr2 O1 2.135(6) .
Zr2 O4 2.101(6) .
Zr2 O6 2.164(9) .
Zr2 O3 2.273(8) .
Zr2 O7 2.216(10) .
O8 C2 1.228(11) .
O5 Zr1 2.166(6) 13_556
O5 Zr2 2.133(7) 7_546
O2 C1 1.249(14) .
O9 Zr2 2.268(6) 13_556
O9 C2 1.239(11) .
O1 Zr2 2.135(6) 11_565
O4 Zr1 2.188(10) 13_556
O4 Zr2 2.101(6) 11_565
C4 H4 0.9500 .
C4 C3 1.400(10) 12_655
C4 C3 1.400(10) .
C2 C3 1.500(11) .
O3 C1 1.271(14) .
C3 C5 1.389(14) .
C5 H5 0.9500 .
C5 C6 1.397(11) .
C6 C5 1.398(11) 12_655
C6 C7 1.49(2) .
C7 C8B 1.33(3) .
C7 C8B 1.33(3) 12_655
C7 C8A 1.37(4) .
C7 C8A 1.37(4) 12_655
C1 H1 0.9500 .
C8B H8B 0.9500 .
C8B C8A 1.40(3) 4_567
C8A C8B 1.40(3) 4_567

loop_
_smtbx_masks_void_nr
_smtbx_masks_void_average_x
_smtbx_masks_void_average_y
_smtbx_masks_void_average_z
_smtbx_masks_void_volume
_smtbx_masks_void_count_electrons
1 -0.212 -0.023 -0.633 8158.0 1913.2
